data_4340224
loop_
_publ_author_name
'Ke, Yanxiong'
'Collins, David J.'
'Sun, Daofeng'
'Zhou, Hong-Cai'

_publ_section_title
;
 (10,3)-a Noninterpenetrated network built from a Piedfort ligand pair.
;
_journal_issue 5
_journal_name_full 'Inorganic chemistry'
_journal_page_first 1897
_journal_page_last 1899
_journal_paper_doi 10.1021/ic051900p
_journal_volume 45
_journal_year 2006
_chemical_formula_moiety 'Zn3 2(C27 H12 N7 O6) 2(H2O)'
_chemical_formula_sum 'C54 H28 N14 O14 Zn3'
_chemical_formula_weight 1293.01
_chemical_melting_point ?
_chemical_name_common 'Zn3 (HTB)2 (H2O)2'
_chemical_name_systematic
; 
 ? 
;
_space_group_IT_number 212
_symmetry_cell_setting cubic
_symmetry_space_group_name_Hall 'P 4acd 2ab 3'
_symmetry_space_group_name_H-M 'P 43 3 2'
_atom_sites_solution_hydrogens geom
_atom_sites_solution_primary direct
_atom_sites_solution_secondary difmap
_audit_creation_method SHELXL-97
_cell_angle_alpha 90.00
_cell_angle_beta 90.00
_cell_angle_gamma 90.00
_cell_formula_units_Z 4
_cell_length_a 29.497(2)
_cell_length_b 29.497(2)
_cell_length_c 29.497(2)
_cell_measurement_reflns_used 7638
_cell_measurement_temperature 293(2)
_cell_measurement_theta_max 13.87
_cell_measurement_theta_min 2.18
_cell_volume 25665(3)
_computing_cell_refinement 'Bruker SMART'
_computing_data_collection 'Bruker SMART'
_computing_data_reduction 'Bruker SAINT'
_computing_molecular_graphics 'Bruker SHELXTL'
_computing_publication_material 'Bruker SHELXTL'
_computing_structure_refinement 'SHELXL-97 (Sheldrick, 1997)'
_computing_structure_solution 'SHELXS-97 (Sheldrick, 1990)'
_diffrn_ambient_temperature 293(2)
_diffrn_measured_fraction_theta_full 1.000
_diffrn_measured_fraction_theta_max 1.000
_diffrn_measurement_device_type 'CCD area detector'
_diffrn_measurement_method 'phi and omega scans'
_diffrn_radiation_monochromator graphite
_diffrn_radiation_source 'fine-focus sealed tube'
_diffrn_radiation_type MoK\a
_diffrn_radiation_wavelength 0.71073
_diffrn_reflns_av_R_equivalents 0.1164
_diffrn_reflns_av_sigmaI/netI 0.0337
_diffrn_reflns_limit_h_max 23
_diffrn_reflns_limit_h_min -24
_diffrn_reflns_limit_k_max 24
_diffrn_reflns_limit_k_min -24
_diffrn_reflns_limit_l_max 24
_diffrn_reflns_limit_l_min -19
_diffrn_reflns_number 62706
_diffrn_reflns_theta_full 17.21
_diffrn_reflns_theta_max 17.21
_diffrn_reflns_theta_min 0.98
_exptl_absorpt_coefficient_mu 0.295
_exptl_absorpt_correction_type none
_exptl_crystal_colour yellow
_exptl_crystal_density_diffrn 0.335
_exptl_crystal_density_meas ?
_exptl_crystal_density_method 'not measured'
_exptl_crystal_description block
_exptl_crystal_F_000 2608
_exptl_crystal_size_max 0.75
_exptl_crystal_size_mid 0.70
_exptl_crystal_size_min 0.70
_refine_diff_density_max 0.053
_refine_diff_density_min -0.092
_refine_diff_density_rms 0.014
_refine_ls_abs_structure_details 'Flack H D (1983), Acta Cryst. A39, 876-881'
_refine_ls_abs_structure_Flack 0.117(18)
_refine_ls_extinction_coef 0.000023(7)
_refine_ls_extinction_expression Fc^*^=kFc[1+0.001xFc^2^\l^3^/sin(2\q)]^-1/4^
_refine_ls_extinction_method SHELXL
_refine_ls_goodness_of_fit_ref 0.844
_refine_ls_hydrogen_treatment mixed
_refine_ls_matrix_type full
_refine_ls_number_parameters 131
_refine_ls_number_reflns 2610
_refine_ls_number_restraints 0
_refine_ls_restrained_S_all 0.844
_refine_ls_R_factor_all 0.0625
_refine_ls_R_factor_gt 0.0329
_refine_ls_shift/su_max 0.001
_refine_ls_shift/su_mean 0.000
_refine_ls_structure_factor_coef Fsqd
_refine_ls_weighting_details 'calc w=1/[\s^2^(Fo^2^)+(0.0359P)^2^+0.0000P] where P=(Fo^2^+2Fc^2^)/3'
_refine_ls_weighting_scheme calc
_refine_ls_wR_factor_gt 0.0641
_refine_ls_wR_factor_ref 0.0694
_reflns_number_gt 1660
_reflns_number_total 2610
_reflns_threshold_expression >2sigma(I)
_cod_data_source_file ic051900psi20060117_072953.cif
_cod_data_source_block xamd333
_cod_depositor_comments
;
The following automatic conversions were performed:

'_chemical_melting_point' value 'not measured' was changed to '?' -
the value is undefined or not given.

'_symmetry_cell_setting' value
'Cubic' changed to 'cubic' according to
/usr/data/users/saulius/automatic-downloads/retrospective/ACS/lib/dictionaries/cif_core.dic
dictionary named 'cif_core.dic' version 2.4.2 from 2011-04-26.

Automatic conversion script
Id: cif_fix_values 2281 2013-09-26 08:29:07Z andrius 

The following automatic conversions were performed:

'_exptl_crystal_density_meas' value 'not measured' was changed to '?'
- the value is perceived as not measured.

Automatic conversion script
Id: cif_fix_values 3008 2015-01-20 13:52:24Z robertas 
;
_cod_original_cell_volume 25666(3)
_cod_original_sg_symbol_H-M P4(3)32
_cod_database_code 4340224

loop_
_symmetry_equiv_pos_as_xyz
'x, y, z'
'-x+1/2, -y, z+1/2'
'-x, y+1/2, -z+1/2'
'x+1/2, -y+1/2, -z'
'z, x, y'
'z+1/2, -x+1/2, -y'
'-z+1/2, -x, y+1/2'
'-z, x+1/2, -y+1/2'
'y, z, x'
'-y, z+1/2, -x+1/2'
'y+1/2, -z+1/2, -x'
'-y+1/2, -z, x+1/2'
'y+1/4, x+3/4, -z+3/4'
'-y+1/4, -x+1/4, -z+1/4'
'y+3/4, -x+3/4, z+1/4'
'-y+3/4, x+1/4, z+3/4'
'x+1/4, z+3/4, -y+3/4'
'-x+3/4, z+1/4, y+3/4'
'-x+1/4, -z+1/4, -y+1/4'
'x+3/4, -z+3/4, y+1/4'
'z+1/4, y+3/4, -x+3/4'
'z+3/4, -y+3/4, x+1/4'
'-z+3/4, y+1/4, x+3/4'
'-z+1/4, -y+1/4, -x+1/4'

loop_
_atom_site_label
_atom_site_type_symbol
_atom_site_fract_x
_atom_site_fract_y
_atom_site_fract_z
_atom_site_U_iso_or_equiv
_atom_site_adp_type
_atom_site_occupancy
_atom_site_symmetry_multiplicity
_atom_site_calc_flag
_atom_site_refinement_flags
C1 C 0.5123(3) 0.8372(2) 0.6132(4) 0.192(3) Uani 1 1 d .
C2 C 0.5478(4) 0.8258(3) 0.5826(3) 0.217(3) Uani 1 1 d .
H2 H 0.5507 0.8410 0.5551 0.261 Uiso 1 1 calc R
C3 C 0.5781(3) 0.7915(4) 0.5943(4) 0.220(3) Uani 1 1 d .
H3 H 0.6028 0.7849 0.5759 0.264 Uiso 1 1 calc R
C4 C 0.5702(4) 0.7654(2) 0.6374(5) 0.224(4) Uani 1 1 d .
C5 C 0.5363(4) 0.7781(4) 0.6651(3) 0.208(3) Uani 1 1 d .
H5 H 0.5320 0.7634 0.6926 0.249 Uiso 1 1 calc R
C6 C 0.5091(3) 0.8120(4) 0.6531(3) 0.195(2) Uani 1 1 d .
H6 H 0.4859 0.8195 0.6730 0.234 Uiso 1 1 calc R
C7 C 0.4769(3) 0.8723(3) 0.6035(3) 0.303(7) Uani 1 1 d .
C8 C 0.6042(3) 0.7236(4) 0.6445(5) 0.242(6) Uani 1 1 d .
C9 C 0.6649(5) 0.6839(3) 0.6249(3) 0.196(3) Uani 1 1 d .
N1 N 0.6385(3) 0.7205(3) 0.6143(2) 0.202(2) Uani 1 1 d .
N2 N 0.59461(17) 0.6998(4) 0.6796(3) 0.196(2) Uani 1 1 d .
N3 N 0.65757(14) 0.65757(14) 0.65757(14) 0.165(3) Uani 1 3 d S
O1 O 0.48427(12) 0.89606(13) 0.56887(13) 0.2213(16) Uani 1 1 d .
O2 O 0.43765(13) 0.87382(19) 0.62913(16) 0.255(2) Uani 1 1 d .
O3 O 0.48549(10) 0.98549(10) 0.51451(10) 0.281(2) Uani 1 3 d S
Zn1 Zn 0.3750 0.8750 0.6250 0.1728(5) Uani 1 6 d S
Zn2 Zn 0.444937(18) 0.944937(18) 0.555063(18) 0.1970(5) Uani 1 3 d S

loop_
_atom_site_aniso_label
_atom_site_aniso_U_11
_atom_site_aniso_U_22
_atom_site_aniso_U_33
_atom_site_aniso_U_23
_atom_site_aniso_U_13
_atom_site_aniso_U_12
C1 0.242(11) 0.208(7) 0.126(6) 0.033(6) -0.046(6) -0.025(7)
C2 0.228(7) 0.221(7) 0.203(7) 0.030(6) 0.067(6) 0.036(6)
C3 0.199(6) 0.169(7) 0.291(10) -0.017(6) 0.023(7) 0.039(6)
C4 0.235(11) 0.143(7) 0.293(12) 0.009(8) -0.019(9) 0.043(6)
C5 0.185(7) 0.214(8) 0.224(7) -0.021(7) 0.031(7) 0.052(5)
C6 0.166(6) 0.225(7) 0.194(9) -0.021(7) -0.005(5) 0.057(5)
C7 0.379(13) 0.108(6) 0.424(16) 0.081(7) -0.318(12) -0.007(7)
C8 0.214(11) 0.382(16) 0.131(8) -0.031(9) 0.094(7) -0.119(12)
C9 0.260(8) 0.197(9) 0.132(7) 0.066(6) 0.005(7) 0.011(8)
N1 0.227(6) 0.209(5) 0.169(6) 0.066(4) -0.025(6) -0.021(4)
N2 0.130(4) 0.302(8) 0.155(6) 0.003(5) 0.059(4) -0.016(5)
N3 0.165(3) 0.165(3) 0.165(3) 0.003(3) 0.003(3) 0.003(3)
O1 0.240(3) 0.168(4) 0.256(4) 0.024(3) -0.026(3) 0.044(3)
O2 0.304(5) 0.258(4) 0.204(3) -0.039(3) 0.011(4) 0.011(5)
O3 0.281(2) 0.281(2) 0.281(2) 0.035(3) 0.035(3) -0.035(3)
Zn1 0.1728(5) 0.1728(5) 0.1728(5) -0.0002(8) -0.0002(8) 0.0002(8)
Zn2 0.1970(5) 0.1970(5) 0.1970(5) 0.0049(5) 0.0049(5) -0.0049(5)

loop_
_atom_type_symbol
_atom_type_description
_atom_type_scat_dispersion_real
_atom_type_scat_dispersion_imag
_atom_type_scat_source
C C 0.0033 0.0016 'International Tables Vol C Tables 4.2.6.8 and 6.1.1.4'
H H 0.0000 0.0000 'International Tables Vol C Tables 4.2.6.8 and 6.1.1.4'
N N 0.0061 0.0033 'International Tables Vol C Tables 4.2.6.8 and 6.1.1.4'
O O 0.0106 0.0060 'International Tables Vol C Tables 4.2.6.8 and 6.1.1.4'
Zn Zn 0.2839 1.4301 'International Tables Vol C Tables 4.2.6.8 and 6.1.1.4'

loop_
_geom_angle_atom_site_label_1
_geom_angle_atom_site_label_2
_geom_angle_atom_site_label_3
_geom_angle
_geom_angle_site_symmetry_1
_geom_angle_site_symmetry_3
C6 C1 C2 117.4(8) . .
C6 C1 C7 118.8(12) . .
C2 C1 C7 123.6(10) . .
C3 C2 C1 118.9(9) . .
C3 C2 H2 120.5 . .
C1 C2 H2 120.5 . .
C2 C3 C4 118.9(9) . .
C2 C3 H3 120.6 . .
C4 C3 H3 120.6 . .
C5 C4 C3 119.0(9) . .
C5 C4 C8 127.0(16) . .
C3 C4 C8 114.0(15) . .
C6 C5 C4 119.7(10) . .
C6 C5 H5 120.1 . .
C4 C5 H5 120.1 . .
C5 C6 C1 125.8(9) . .
C5 C6 H6 117.1 . .
C1 C6 H6 117.1 . .
O1 C7 O2 124.8(9) . .
O1 C7 C1 114.8(9) . .
O2 C7 C1 120.0(8) . .
N2 C8 N1 131.3(11) . .
N2 C8 C4 112.8(13) . .
N1 C8 C4 115.8(15) . .
N3 C9 N1 124.4(10) . .
N3 C9 N2 124.9(10) . 9
N1 C9 N2 110.6(9) . 9
C8 N1 C9 109.2(11) . .
C8 N2 C9 110.1(9) . 5
C9 N3 C9 119.984(18) 5 .
C9 N3 C9 119.984(18) 5 9
C9 N3 C9 119.984(18) . 9
C7 O1 Zn2 119.5(6) . .
C7 O2 Zn1 143.1(5) . .
O2 Zn1 O2 82.5(3) 8_656 18_554
O2 Zn1 O2 88.1(3) 8_656 22_465
O2 Zn1 O2 94.8(2) 18_554 22_465
O2 Zn1 O2 94.8(2) 8_656 .
O2 Zn1 O2 176.2(3) 18_554 .
O2 Zn1 O2 82.5(3) 22_465 .
O2 Zn1 O2 94.8(2) 8_656 11_466
O2 Zn1 O2 88.1(3) 18_554 11_466
O2 Zn1 O2 176.2(3) 22_465 11_466
O2 Zn1 O2 94.8(2) . 11_466
O2 Zn1 O2 176.2(3) 8_656 14_666
O2 Zn1 O2 94.8(2) 18_554 14_666
O2 Zn1 O2 94.8(2) 22_465 14_666
O2 Zn1 O2 88.1(3) . 14_666
O2 Zn1 O2 82.5(3) 11_466 14_666
O1 Zn2 O1 115.72(8) 8_656 .
O1 Zn2 O1 115.72(8) 8_656 11_466
O1 Zn2 O1 115.72(8) . 11_466
O1 Zn2 O3 102.12(11) 8_656 .
O1 Zn2 O3 102.12(12) . .
O1 Zn2 O3 102.12(11) 11_466 .

loop_
_geom_bond_atom_site_label_1
_geom_bond_atom_site_label_2
_geom_bond_distance
_geom_bond_site_symmetry_2
C1 C6 1.394(6) .
C1 C2 1.423(6) .
C1 C7 1.500(10) .
C2 C3 1.394(7) .
C2 H2 0.9300 .
C3 C4 1.504(9) .
C3 H3 0.9300 .
C4 C5 1.345(10) .
C4 C8 1.602(11) .
C5 C6 1.330(7) .
C5 H5 0.9300 .
C6 H6 0.9300 .
C7 O1 1.257(8) .
C7 O2 1.383(11) .
C8 N2 1.283(9) .
C8 N1 1.350(8) .
C9 N3 1.256(8) .
C9 N1 1.369(6) .
C9 N2 1.369(7) 9
N2 C9 1.369(7) 5
N3 C9 1.256(8) 5
N3 C9 1.256(8) 9
O1 Zn2 1.895(4) .
O2 Zn1 1.852(4) .
O3 Zn2 2.072(5) .
Zn1 O2 1.852(4) 8_656
Zn1 O2 1.852(4) 18_554
Zn1 O2 1.852(4) 22_465
Zn1 O2 1.852(4) 11_466
Zn1 O2 1.852(4) 14_666
Zn2 O1 1.895(4) 8_656
Zn2 O1 1.895(4) 11_466
